data_1514530
loop_
_publ_author_name
'Nippe, Michael'
'Khnayzer, Rony S.'
'Panetier, Julien A.'
'Zee, David Z.'
'Olaiya, Babatunde S.'
'Head-Gordon, Martin'
'Chang, Christopher J.'
'Castellano, Felix N.'
'Long, Jeffrey R.'

_publ_section_title
;
 Catalytic proton reduction with transition metal complexes of the
 redox-active ligand bpy2PYMe
;
_journal_issue 10
_journal_name_full 'Chemical Science'
_journal_page_first 3934
_journal_paper_doi 10.1039/c3sc51660a
_journal_volume 4
_journal_year 2013
_chemical_formula_moiety 'C29 H21 Cu F6 N5 O6 S2'
_chemical_formula_sum 'C33 H27 Cu F6 N7 O6 S2'
_chemical_formula_weight 859.28
_chemical_name_common '[Cu(bpy2py))2OTf*2CH3CN'
_chemical_name_systematic
; 
 ? 
;
_space_group_IT_number 2
_symmetry_cell_setting triclinic
_symmetry_space_group_name_Hall '-P 1'
_symmetry_space_group_name_H-M 'P -1'
_atom_sites_solution_hydrogens geom
_atom_sites_solution_primary direct
_atom_sites_solution_secondary difmap
_audit_creation_method SHELXL-97
_cell_angle_alpha 66.577(2)
_cell_angle_beta 80.638(2)
_cell_angle_gamma 81.873(2)
_cell_formula_units_Z 2
_cell_length_a 9.9247(6)
_cell_length_b 13.1783(8)
_cell_length_c 14.8490(9)
_cell_measurement_reflns_used 9035
_cell_measurement_temperature 100(2)
_cell_measurement_theta_max 25.3844
_cell_measurement_theta_min 2.4261
_cell_volume 1752.01(19)
_computing_cell_refinement 'Bruker APEX2 v. 2009.1'
_computing_data_collection 'Bruker APEX2 v. 2009.1'
_computing_data_reduction 'Bruker APEX2 v. 2009.1'
_computing_molecular_graphics DIAMOND
_computing_publication_material CIFTAB
_computing_structure_refinement 'SHELXL-97 (Sheldrick, 2008)'
_computing_structure_solution 'SHELXS-97 (Sheldrick, 2008)'
_diffrn_ambient_temperature 100(2)
_diffrn_detector_area_resol_mean 8.366
_diffrn_measured_fraction_theta_full 0.982
_diffrn_measured_fraction_theta_max 0.982
_diffrn_measurement_device_type 'Bruker APEX-II CCD'
_diffrn_measurement_method '\f and \w scans'
_diffrn_radiation_monochromator 'QUAZAR multilayer mirrors'
_diffrn_radiation_source 'microfocus sealed tube'
_diffrn_radiation_type MoK\a
_diffrn_radiation_wavelength 0.71073
_diffrn_reflns_av_R_equivalents 0.0630
_diffrn_reflns_av_sigmaI/netI 0.0365
_diffrn_reflns_limit_h_max 11
_diffrn_reflns_limit_h_min -11
_diffrn_reflns_limit_k_max 15
_diffrn_reflns_limit_k_min -14
_diffrn_reflns_limit_l_max 17
_diffrn_reflns_limit_l_min -17
_diffrn_reflns_number 22772
_diffrn_reflns_theta_full 25.42
_diffrn_reflns_theta_max 25.42
_diffrn_reflns_theta_min 1.50
_exptl_absorpt_coefficient_mu 0.831
_exptl_absorpt_correction_T_max 0.9068
_exptl_absorpt_correction_T_min 0.8254
_exptl_absorpt_correction_type multi-scan
_exptl_absorpt_process_details SADABS
_exptl_crystal_colour blue
_exptl_crystal_density_diffrn 1.629
_exptl_crystal_density_method 'not measured'
_exptl_crystal_description block
_exptl_crystal_F_000 874
_exptl_crystal_size_max 0.24
_exptl_crystal_size_mid 0.15
_exptl_crystal_size_min 0.12
_refine_diff_density_max 0.476
_refine_diff_density_min -0.512
_refine_diff_density_rms 0.063
_refine_ls_extinction_method none
_refine_ls_goodness_of_fit_ref 1.060
_refine_ls_hydrogen_treatment constr
_refine_ls_matrix_type full
_refine_ls_number_parameters 544
_refine_ls_number_reflns 6342
_refine_ls_number_restraints 0
_refine_ls_restrained_S_all 1.060
_refine_ls_R_factor_all 0.0348
_refine_ls_R_factor_gt 0.0317
_refine_ls_shift/su_max 0.001
_refine_ls_shift/su_mean 0.000
_refine_ls_structure_factor_coef Fsqd
_refine_ls_weighting_details 'calc w=1/[\s^2^(Fo^2^)+(0.0404P)^2^+1.3518P] where P=(Fo^2^+2Fc^2^)/3'
_refine_ls_weighting_scheme calc
_refine_ls_wR_factor_gt 0.0838
_refine_ls_wR_factor_ref 0.0858
_reflns_number_gt 5760
_reflns_number_total 6342
_reflns_threshold_expression >2sigma(I)
_cod_data_source_file c3sc51660a.txt
_cod_data_source_block 4
_cod_original_cell_volume 1752.01(18)
_cod_original_sg_symbol_H-M P-1
_cod_database_code 1514530

loop_
_symmetry_equiv_pos_as_xyz
'x, y, z'
'-x, -y, -z'

loop_
_atom_site_label
_atom_site_type_symbol
_atom_site_fract_x
_atom_site_fract_y
_atom_site_fract_z
_atom_site_U_iso_or_equiv
_atom_site_adp_type
_atom_site_occupancy
_atom_site_symmetry_multiplicity
_atom_site_calc_flag
_atom_site_refinement_flags
_atom_site_disorder_assembly
_atom_site_disorder_group
Cu1 Cu 0.49918(2) 0.594928(18) 0.735682(16) 0.01208(8) Uani 1 1 d . . .
S1 S 0.21266(5) 0.83068(4) 0.70070(3) 0.01448(11) Uani 1 1 d . . .
S2 S 0.3424(3) 0.82288(19) 1.19499(14) 0.0228(4) Uani 0.50 1 d P A 2
S3 S 0.3552(3) 0.85033(18) 1.15854(14) 0.0226(4) Uani 0.50 1 d P A 1
F1 F 0.15420(14) 0.79710(12) 0.88938(9) 0.0309(3) Uani 1 1 d . . .
F2 F 0.03737(17) 0.93583(12) 0.79281(11) 0.0437(4) Uani 1 1 d . . .
F3 F -0.01022(14) 0.77009(13) 0.82560(10) 0.0370(4) Uani 1 1 d . . .
F4 F 0.17635(17) 0.79921(19) 1.07976(16) 0.0673(6) Uani 1 1 d . A .
F5 F 0.0844(5) 0.8880(6) 1.1704(5) 0.086(2) Uani 0.50 1 d P A 2
F5A F 0.0979(4) 0.8087(3) 1.2102(2) 0.0370(7) Uani 0.50 1 d P A 1
F6 F 0.2269(8) 0.9496(4) 1.0383(4) 0.110(2) Uani 0.50 1 d P A 2
F6A F 0.1327(4) 0.9663(3) 1.0903(3) 0.0474(9) Uani 0.50 1 d P A 1
O1 O 0.32424(16) 0.88848(12) 0.70245(11) 0.0233(3) Uani 1 1 d . . .
O2 O 0.24350(15) 0.71307(11) 0.72344(10) 0.0190(3) Uani 1 1 d . . .
O3 O 0.13320(15) 0.88797(12) 0.61857(10) 0.0199(3) Uani 1 1 d . . .
O4 O 0.3461(2) 0.9048(2) 1.22602(17) 0.0602(6) Uani 1 1 d . . .
O5 O 0.2887(4) 0.7357(3) 1.2823(2) 0.0405(9) Uani 0.50 1 d P A 2
O5A O 0.3948(4) 0.7323(3) 1.1858(4) 0.0444(11) Uani 0.50 1 d P A 1
O6 O 0.4497(5) 0.7839(5) 1.1388(4) 0.0538(12) Uani 0.50 1 d P A 2
O6A O 0.4281(4) 0.9195(3) 1.0687(2) 0.0315(8) Uani 0.50 1 d P A 1
N1 N 0.42688(17) 0.53109(13) 0.65125(12) 0.0143(3) Uani 1 1 d . . .
N1S N 0.1824(3) 0.2412(2) 0.8670(2) 0.0481(6) Uani 1 1 d . . .
N2 N 0.53108(16) 0.71722(13) 0.60367(11) 0.0119(3) Uani 1 1 d . . .
N2S N 0.0999(3) 1.2701(2) 0.5746(2) 0.0564(7) Uani 1 1 d . . .
N3 N 0.38913(17) 0.51960(13) 0.86972(11) 0.0152(3) Uani 1 1 d . . .
N4 N 0.53360(16) 0.69146(13) 0.80219(11) 0.0126(3) Uani 1 1 d . . .
N5 N 0.73049(17) 0.57616(13) 0.71297(11) 0.0144(3) Uani 1 1 d . . .
C1 C 0.3926(2) 0.42726(17) 0.67524(15) 0.0186(4) Uani 1 1 d . . .
H1 H 0.4204 0.3699 0.7339 0.022 Uiso 1 1 calc R . .
C1A C 0.6287(2) 0.84289(17) 0.80924(15) 0.0183(4) Uani 1 1 d . . .
H1A H 0.6871 0.9016 0.7798 0.022 Uiso 1 1 calc R . .
C1S C 0.2249(3) 0.1644(2) 0.8521(2) 0.0353(6) Uani 1 1 d . . .
C2 C 0.3182(2) 0.40163(18) 0.61716(16) 0.0227(5) Uani 1 1 d . . .
H2 H 0.2942 0.3280 0.6364 0.027 Uiso 1 1 calc R . .
C2S C 0.2803(4) 0.0680(3) 0.8305(4) 0.0761(13) Uani 1 1 d . . .
H2SA H 0.2627 0.0795 0.7639 0.114 Uiso 1 1 calc R . .
H2SB H 0.2364 0.0025 0.8788 0.114 Uiso 1 1 calc R . .
H2SC H 0.3793 0.0565 0.8342 0.114 Uiso 1 1 calc R . .
C3 C 0.2793(2) 0.48385(19) 0.53120(16) 0.0249(5) Uani 1 1 d . . .
H3 H 0.2249 0.4682 0.4919 0.030 Uiso 1 1 calc R . .
C3S C -0.0684(2) 1.12969(18) 0.58885(16) 0.0226(5) Uani 1 1 d . . .
H3SA H -0.1123 1.1560 0.5281 0.034 Uiso 1 1 calc R . .
H3SB H -0.1386 1.1216 0.6453 0.034 Uiso 1 1 calc R . .
H3SC H -0.0169 1.0577 0.5983 0.034 Uiso 1 1 calc R . .
C4 C 0.0243(3) 1.2089(2) 0.58127(17) 0.0299(5) Uani 1 1 d . . .
C5 C 0.3202(2) 0.59003(18) 0.50242(16) 0.0208(4) Uani 1 1 d . . .
H5 H 0.2978 0.6472 0.4420 0.025 Uiso 1 1 calc R . .
C6 C 0.3947(2) 0.61076(16) 0.56402(14) 0.0151(4) Uani 1 1 d . . .
C7 C 0.4566(2) 0.71667(16) 0.53594(14) 0.0142(4) Uani 1 1 d . . .
C8 C 0.4518(2) 0.80477(17) 0.44544(14) 0.0175(4) Uani 1 1 d . . .
H8 H 0.3967 0.8053 0.3985 0.021 Uiso 1 1 calc R . .
C9 C 0.5299(2) 0.89201(16) 0.42574(14) 0.0185(4) Uani 1 1 d . . .
H9 H 0.5263 0.9548 0.3653 0.022 Uiso 1 1 calc R . .
C10 C 0.6131(2) 0.88836(16) 0.49355(15) 0.0162(4) Uani 1 1 d . . .
H10 H 0.6701 0.9465 0.4788 0.019 Uiso 1 1 calc R . .
C11 C 0.6119(2) 0.79794(15) 0.58394(14) 0.0133(4) Uani 1 1 d . . .
C12 C 0.3109(2) 0.43445(17) 0.89824(15) 0.0215(4) Uani 1 1 d . . .
H12 H 0.3212 0.3911 0.8591 0.026 Uiso 1 1 calc R . .
C13 C 0.2158(2) 0.40666(18) 0.98187(16) 0.0239(5) Uani 1 1 d . . .
H13 H 0.1620 0.3460 0.9992 0.029 Uiso 1 1 calc R . .
C14 C 0.2008(2) 0.46871(18) 1.03936(15) 0.0237(5) Uani 1 1 d . . .
H14 H 0.1361 0.4519 1.0969 0.028 Uiso 1 1 calc R . .
C15 C 0.2818(2) 0.55586(17) 1.01184(15) 0.0209(4) Uani 1 1 d . . .
H15 H 0.2743 0.5989 1.0511 0.025 Uiso 1 1 calc R . .
C16 C 0.3739(2) 0.58019(16) 0.92683(14) 0.0153(4) Uani 1 1 d . . .
C17 C 0.4606(2) 0.67415(16) 0.89078(14) 0.0144(4) Uani 1 1 d . . .
C18 C 0.4689(2) 0.73994(17) 0.94226(15) 0.0192(4) Uani 1 1 d . . .
H18 H 0.4179 0.7262 1.0053 0.023 Uiso 1 1 calc R . .
C19 C 0.5530(2) 0.82605(17) 0.90019(16) 0.0211(4) Uani 1 1 d . . .
H19 H 0.5589 0.8734 0.9335 0.025 Uiso 1 1 calc R . .
C20 C 0.6184(2) 0.77303(15) 0.76131(14) 0.0134(4) Uani 1 1 d . . .
C21 C 0.8059(2) 0.47840(16) 0.73214(14) 0.0174(4) Uani 1 1 d . . .
H21 H 0.7597 0.4134 0.7505 0.021 Uiso 1 1 calc R . .
C22 C 0.9473(2) 0.46776(18) 0.72644(16) 0.0220(5) Uani 1 1 d . . .
H22 H 0.9974 0.3972 0.7412 0.026 Uiso 1 1 calc R . .
C23 C 1.0137(2) 0.56291(18) 0.69864(15) 0.0212(4) Uani 1 1 d . . .
H23 H 1.1107 0.5585 0.6951 0.025 Uiso 1 1 calc R . .
C24 C 0.9376(2) 0.66498(17) 0.67585(14) 0.0168(4) Uani 1 1 d . . .
H24 H 0.9821 0.7312 0.6551 0.020 Uiso 1 1 calc R . .
C25 C 0.7957(2) 0.66932(16) 0.68372(13) 0.0136(4) Uani 1 1 d . . .
C26 C 0.7051(2) 0.78143(15) 0.66302(14) 0.0135(4) Uani 1 1 d . . .
C27 C 0.7941(2) 0.87932(16) 0.62640(15) 0.0171(4) Uani 1 1 d . . .
H27A H 0.8535 0.8693 0.6765 0.026 Uiso 1 1 calc R . .
H27B H 0.7351 0.9485 0.6144 0.026 Uiso 1 1 calc R . .
H27C H 0.8508 0.8827 0.5649 0.026 Uiso 1 1 calc R . .
C28 C 0.0925(2) 0.83358(19) 0.80769(16) 0.0235(5) Uani 1 1 d . . .
C29 C 0.1894(3) 0.8628(2) 1.12521(19) 0.0365(6) Uani 1 1 d . . .

loop_
_atom_site_aniso_label
_atom_site_aniso_U_11
_atom_site_aniso_U_22
_atom_site_aniso_U_33
_atom_site_aniso_U_23
_atom_site_aniso_U_13
_atom_site_aniso_U_12
Cu1 0.01427(14) 0.01075(13) 0.01165(13) -0.00423(9) -0.00125(9) -0.00290(9)
S1 0.0136(2) 0.0138(2) 0.0161(2) -0.00574(19) -0.00297(18) 0.00012(18)
S2 0.0325(9) 0.0203(11) 0.0192(10) -0.0103(8) -0.0077(9) -0.0001(8)
S3 0.0302(9) 0.0180(10) 0.0230(11) -0.0095(9) -0.0109(10) 0.0007(7)
F1 0.0332(8) 0.0423(8) 0.0192(6) -0.0142(6) -0.0101(6) 0.0056(6)
F2 0.0550(10) 0.0410(9) 0.0346(8) -0.0227(7) -0.0085(7) 0.0268(8)
F3 0.0220(7) 0.0650(10) 0.0263(7) -0.0207(7) 0.0063(6) -0.0123(7)
F4 0.0358(10) 0.1180(17) 0.0976(15) -0.0957(14) -0.0189(9) 0.0135(10)
F5 0.045(3) 0.141(5) 0.130(5) -0.120(5) -0.041(3) 0.049(4)
F5A 0.0318(19) 0.053(2) 0.0361(17) -0.0271(17) -0.0003(14) -0.0074(17)
F6 0.193(7) 0.058(3) 0.062(3) 0.026(2) -0.079(4) -0.027(4)
F6A 0.046(2) 0.046(2) 0.0358(19) -0.0116(17) -0.0034(16) 0.0284(17)
O1 0.0221(8) 0.0176(7) 0.0300(8) -0.0060(6) -0.0086(6) -0.0042(6)
O2 0.0179(8) 0.0153(7) 0.0237(7) -0.0076(6) -0.0012(6) -0.0018(6)
O3 0.0187(8) 0.0225(8) 0.0179(7) -0.0071(6) -0.0043(6) 0.0010(6)
O4 0.0664(15) 0.0789(16) 0.0669(14) -0.0575(13) -0.0278(12) 0.0066(12)
O5 0.070(3) 0.0282(18) 0.0266(18) -0.0044(15) -0.0184(18) -0.0174(18)
O5A 0.027(2) 0.0155(19) 0.083(3) -0.0054(19) -0.021(2) -0.0016(15)
O6 0.036(3) 0.094(4) 0.058(3) -0.060(3) -0.016(2) 0.012(3)
O6A 0.036(2) 0.0390(19) 0.0239(17) -0.0193(15) 0.0036(14) -0.0047(16)
N1 0.0135(8) 0.0143(8) 0.0170(8) -0.0089(7) 0.0011(6) -0.0019(7)
N1S 0.0465(15) 0.0331(13) 0.0721(18) -0.0242(12) -0.0128(13) -0.0079(11)
N2 0.0117(8) 0.0117(8) 0.0122(7) -0.0054(6) 0.0000(6) 0.0001(6)
N2S 0.0633(18) 0.0696(18) 0.0541(16) -0.0362(14) 0.0047(13) -0.0384(15)
N3 0.0167(9) 0.0149(8) 0.0118(8) -0.0025(6) -0.0017(6) -0.0024(7)
N4 0.0117(8) 0.0130(8) 0.0126(8) -0.0048(6) -0.0022(6) 0.0006(6)
N5 0.0171(9) 0.0135(8) 0.0136(8) -0.0060(6) -0.0024(6) -0.0008(7)
C1 0.0190(11) 0.0162(10) 0.0222(10) -0.0111(8) 0.0041(8) -0.0024(8)
C1A 0.0185(11) 0.0151(10) 0.0234(10) -0.0087(8) -0.0043(8) -0.0016(8)
C1S 0.0345(15) 0.0266(13) 0.0441(15) -0.0099(11) -0.0040(12) -0.0118(11)
C2 0.0219(11) 0.0223(11) 0.0306(12) -0.0189(9) 0.0064(9) -0.0083(9)
C2S 0.059(2) 0.049(2) 0.131(4) -0.056(2) 0.023(2) -0.0144(17)
C3 0.0226(12) 0.0350(13) 0.0279(12) -0.0229(10) 0.0016(9) -0.0093(10)
C3S 0.0232(12) 0.0240(11) 0.0233(11) -0.0115(9) -0.0029(9) -0.0033(9)
C4 0.0324(14) 0.0364(13) 0.0261(12) -0.0168(10) -0.0018(10) -0.0074(11)
C5 0.0192(11) 0.0267(11) 0.0210(10) -0.0138(9) -0.0020(8) -0.0025(9)
C6 0.0126(10) 0.0186(10) 0.0167(9) -0.0109(8) 0.0006(8) -0.0001(8)
C7 0.0117(9) 0.0167(10) 0.0159(9) -0.0096(8) -0.0007(7) 0.0021(8)
C8 0.0170(10) 0.0201(10) 0.0160(10) -0.0084(8) -0.0039(8) 0.0035(8)
C9 0.0204(11) 0.0155(10) 0.0146(9) -0.0029(8) -0.0005(8) 0.0035(8)
C10 0.0154(10) 0.0126(9) 0.0186(10) -0.0052(8) 0.0010(8) -0.0008(8)
C11 0.0126(10) 0.0127(9) 0.0148(9) -0.0067(7) 0.0001(7) 0.0008(7)
C12 0.0262(12) 0.0190(10) 0.0190(10) -0.0060(8) -0.0010(9) -0.0072(9)
C13 0.0243(12) 0.0226(11) 0.0208(10) -0.0028(9) -0.0003(9) -0.0091(9)
C14 0.0204(11) 0.0279(12) 0.0164(10) -0.0032(9) 0.0021(8) -0.0029(9)
C15 0.0221(11) 0.0219(11) 0.0168(10) -0.0065(8) -0.0019(8) 0.0006(9)
C16 0.0153(10) 0.0157(10) 0.0136(9) -0.0041(8) -0.0049(8) 0.0020(8)
C17 0.0113(10) 0.0157(9) 0.0146(9) -0.0045(7) -0.0039(7) 0.0030(8)
C18 0.0205(11) 0.0229(11) 0.0154(9) -0.0096(8) -0.0020(8) 0.0012(9)
C19 0.0241(11) 0.0206(10) 0.0247(11) -0.0151(9) -0.0059(9) 0.0013(9)
C20 0.0125(9) 0.0121(9) 0.0154(9) -0.0046(7) -0.0044(7) 0.0011(7)
C21 0.0210(11) 0.0142(10) 0.0181(10) -0.0078(8) -0.0015(8) -0.0008(8)
C22 0.0208(11) 0.0180(10) 0.0266(11) -0.0100(9) -0.0029(9) 0.0045(9)
C23 0.0140(10) 0.0249(11) 0.0242(11) -0.0106(9) -0.0005(8) 0.0019(9)
C24 0.0165(10) 0.0188(10) 0.0154(9) -0.0068(8) 0.0001(8) -0.0040(8)
C25 0.0166(10) 0.0149(9) 0.0098(9) -0.0052(7) -0.0020(7) -0.0015(8)
C26 0.0128(10) 0.0119(9) 0.0154(9) -0.0050(7) -0.0012(7) -0.0014(8)
C27 0.0164(10) 0.0134(9) 0.0213(10) -0.0055(8) -0.0025(8) -0.0037(8)
C28 0.0229(12) 0.0283(12) 0.0204(10) -0.0120(9) -0.0050(9) 0.0050(9)
C29 0.0491(17) 0.0323(13) 0.0334(13) -0.0181(11) -0.0192(12) 0.0131(12)

loop_
_atom_type_symbol
_atom_type_description
_atom_type_scat_dispersion_real
_atom_type_scat_dispersion_imag
_atom_type_scat_source
C C 0.0033 0.0016 'International Tables Vol C Tables 4.2.6.8 and 6.1.1.4'
H H 0.0000 0.0000 'International Tables Vol C Tables 4.2.6.8 and 6.1.1.4'
N N 0.0061 0.0033 'International Tables Vol C Tables 4.2.6.8 and 6.1.1.4'
O O 0.0106 0.0060 'International Tables Vol C Tables 4.2.6.8 and 6.1.1.4'
F F 0.0171 0.0103 'International Tables Vol C Tables 4.2.6.8 and 6.1.1.4'
S S 0.1246 0.1234 'International Tables Vol C Tables 4.2.6.8 and 6.1.1.4'
Cu Cu 0.3201 1.2651 'International Tables Vol C Tables 4.2.6.8 and 6.1.1.4'

loop_
_geom_angle_atom_site_label_1
_geom_angle_atom_site_label_2
_geom_angle_atom_site_label_3
_geom_angle
N4 Cu1 N2 90.86(6)
N4 Cu1 N1 164.51(7)
N2 Cu1 N1 80.15(6)
N4 Cu1 N3 80.95(7)
N2 Cu1 N3 153.51(7)
N1 Cu1 N3 101.54(7)
N4 Cu1 N5 82.06(6)
N2 Cu1 N5 80.68(6)
N1 Cu1 N5 108.59(6)
N3 Cu1 N5 122.49(6)
O1 S1 O3 115.05(9)
O1 S1 O2 115.44(9)
O3 S1 O2 114.54(9)
O1 S1 C28 103.36(10)
O3 S1 C28 103.26(9)
O2 S1 C28 102.72(9)
O4 S2 O6 126.3(3)
O4 S2 O5 103.1(2)
O6 S2 O5 112.7(3)
O4 S2 C29 105.34(19)
O6 S2 C29 106.9(2)
O5 S2 C29 99.0(2)
O6A S3 O4 106.1(2)
O6A S3 O5A 114.1(3)
O4 S3 O5A 122.9(3)
O6A S3 C29 102.5(2)
O4 S3 C29 106.9(2)
O5A S3 C29 102.1(2)
S2 O4 S3 21.48(9)
C1 N1 C6 118.44(17)
C1 N1 Cu1 129.01(14)
C6 N1 Cu1 111.98(12)
C11 N2 C7 121.57(16)
C11 N2 Cu1 123.99(13)
C7 N2 Cu1 114.30(13)
C12 N3 C16 117.60(17)
C12 N3 Cu1 128.47(14)
C16 N3 Cu1 112.40(13)
C20 N4 C17 120.72(16)
C20 N4 Cu1 123.60(13)
C17 N4 Cu1 115.60(13)
C21 N5 C25 118.68(17)
C21 N5 Cu1 124.21(13)
C25 N5 Cu1 116.99(13)
N1 C1 C2 122.1(2)
N1 C1 H1 118.9
C2 C1 H1 118.9
C19 C1A C20 119.44(19)
C19 C1A H1A 120.3
C20 C1A H1A 120.3
N1S C1S C2S 178.5(3)
C3 C2 C1 119.3(2)
C3 C2 H2 120.3
C1 C2 H2 120.3
C1S C2S H2SA 109.5
C1S C2S H2SB 109.5
H2SA C2S H2SB 109.5
C1S C2S H2SC 109.5
H2SA C2S H2SC 109.5
H2SB C2S H2SC 109.5
C2 C3 C5 119.4(2)
C2 C3 H3 120.3
C5 C3 H3 120.3
C4 C3S H3SA 109.5
C4 C3S H3SB 109.5
H3SA C3S H3SB 109.5
C4 C3S H3SC 109.5
H3SA C3S H3SC 109.5
H3SB C3S H3SC 109.5
N2S C4 C3S 178.4(3)
C6 C5 C3 118.6(2)
C6 C5 H5 120.7
C3 C5 H5 120.7
N1 C6 C5 121.97(18)
N1 C6 C7 114.61(17)
C5 C6 C7 123.16(18)
N2 C7 C8 121.25(18)
N2 C7 C6 113.63(17)
C8 C7 C6 124.85(18)
C9 C8 C7 117.74(18)
C9 C8 H8 121.1
C7 C8 H8 121.1
C8 C9 C10 120.45(18)
C8 C9 H9 119.8
C10 C9 H9 119.8
C9 C10 C11 118.93(19)
C9 C10 H10 120.5
C11 C10 H10 120.5
N2 C11 C10 119.81(18)
N2 C11 C26 116.34(16)
C10 C11 C26 123.78(17)
N3 C12 C13 123.3(2)
N3 C12 H12 118.3
C13 C12 H12 118.3
C14 C13 C12 118.7(2)
C14 C13 H13 120.6
C12 C13 H13 120.6
C13 C14 C15 118.8(2)
C13 C14 H14 120.6
C15 C14 H14 120.6
C14 C15 C16 119.7(2)
C14 C15 H15 120.1
C16 C15 H15 120.1
N3 C16 C15 121.87(18)
N3 C16 C17 115.21(17)
C15 C16 C17 122.92(18)
N4 C17 C18 121.41(18)
N4 C17 C16 114.43(17)
C18 C17 C16 124.16(18)
C19 C18 C17 118.66(19)
C19 C18 H18 120.7
C17 C18 H18 120.7
C18 C19 C1A 119.60(19)
C18 C19 H19 120.2
C1A C19 H19 120.2
N4 C20 C1A 120.14(18)
N4 C20 C26 116.96(16)
C1A C20 C26 122.87(18)
N5 C21 C22 123.23(19)
N5 C21 H21 118.4
C22 C21 H21 118.4
C23 C22 C21 117.99(19)
C23 C22 H22 121.0
C21 C22 H22 121.0
C22 C23 C24 119.5(2)
C22 C23 H23 120.3
C24 C23 H23 120.3
C23 C24 C25 119.35(19)
C23 C24 H24 120.3
C25 C24 H24 120.3
N5 C25 C24 121.21(18)
N5 C25 C26 117.41(17)
C24 C25 C26 121.35(17)
C27 C26 C20 110.05(16)
C27 C26 C11 109.18(15)
C20 C26 C11 110.52(15)
C27 C26 C25 110.97(16)
C20 C26 C25 106.82(15)
C11 C26 C25 109.28(15)
C26 C27 H27A 109.5
C26 C27 H27B 109.5
H27A C27 H27B 109.5
C26 C27 H27C 109.5
H27A C27 H27C 109.5
H27B C27 H27C 109.5
F2 C28 F1 107.64(18)
F2 C28 F3 107.37(19)
F1 C28 F3 107.38(18)
F2 C28 S1 111.00(15)
F1 C28 S1 111.63(15)
F3 C28 S1 111.60(15)
F5 C29 F4 115.8(3)
F5 C29 F6A 61.0(4)
F4 C29 F6A 117.6(3)
F5 C29 F6 111.9(5)
F4 C29 F6 92.9(3)
F6A C29 F6 51.0(3)
F5 C29 F5A 42.5(3)
F4 C29 F5A 95.4(2)
F6A C29 F5A 103.5(3)
F6 C29 F5A 153.8(4)
F5 C29 S3 124.4(3)
F4 C29 S3 113.6(2)
F6A C29 S3 114.2(3)
F6 C29 S3 89.2(3)
F5A C29 S3 110.0(2)
F5 C29 S2 113.8(3)
F4 C29 S2 114.8(2)
F6A C29 S2 122.3(3)
F6 C29 S2 105.1(3)
F5A C29 S2 93.9(2)
S3 C29 S2 16.22(7)

loop_
_geom_bond_atom_site_label_1
_geom_bond_atom_site_label_2
_geom_bond_distance
Cu1 N4 1.9853(16)
Cu1 N2 1.9927(15)
Cu1 N1 2.0239(16)
Cu1 N3 2.0416(16)
Cu1 N5 2.2581(17)
S1 O1 1.4391(15)
S1 O3 1.4462(15)
S1 O2 1.4468(15)
S1 C28 1.835(2)
S2 O4 1.338(3)
S2 O6 1.412(5)
S2 O5 1.432(4)
S2 C29 1.873(4)
S3 O6A 1.428(4)
S3 O4 1.432(3)
S3 O5A 1.455(4)
S3 C29 1.761(4)
F1 C28 1.331(2)
F2 C28 1.326(3)
F3 C28 1.336(3)
F4 C29 1.297(3)
F5 C29 1.224(5)
F5A C29 1.421(4)
F6 C29 1.380(5)
F6A C29 1.327(4)
N1 C1 1.349(3)
N1 C6 1.357(3)
N1S C1S 1.129(3)
N2 C11 1.333(2)
N2 C7 1.344(2)
N2S C4 1.143(3)
N3 C12 1.343(3)
N3 C16 1.357(3)
N4 C20 1.343(2)
N4 C17 1.344(3)
N5 C21 1.344(3)
N5 C25 1.350(2)
C1 C2 1.383(3)
C1 H1 0.9500
C1A C19 1.384(3)
C1A C20 1.391(3)
C1A H1A 0.9500
C1S C2S 1.446(4)
C2 C3 1.377(3)
C2 H2 0.9500
C2S H2SA 0.9800
C2S H2SB 0.9800
C2S H2SC 0.9800
C3 C5 1.391(3)
C3 H3 0.9500
C3S C4 1.447(3)
C3S H3SA 0.9800
C3S H3SB 0.9800
C3S H3SC 0.9800
C5 C6 1.390(3)
C5 H5 0.9500
C6 C7 1.482(3)
C7 C8 1.386(3)
C8 C9 1.385(3)
C8 H8 0.9500
C9 C10 1.385(3)
C9 H9 0.9500
C10 C11 1.396(3)
C10 H10 0.9500
C11 C26 1.541(3)
C12 C13 1.386(3)
C12 H12 0.9500
C13 C14 1.378(3)
C13 H13 0.9500
C14 C15 1.383(3)
C14 H14 0.9500
C15 C16 1.385(3)
C15 H15 0.9500
C16 C17 1.478(3)
C17 C18 1.382(3)
C18 C19 1.382(3)
C18 H18 0.9500
C19 H19 0.9500
C20 C26 1.540(3)
C21 C22 1.383(3)
C21 H21 0.9500
C22 C23 1.382(3)
C22 H22 0.9500
C23 C24 1.389(3)
C23 H23 0.9500
C24 C25 1.389(3)
C24 H24 0.9500
C25 C26 1.562(3)
C26 C27 1.533(3)
C27 H27A 0.9800
C27 H27B 0.9800
C27 H27C 0.9800

loop_
_geom_torsion_atom_site_label_1
_geom_torsion_atom_site_label_2
_geom_torsion_atom_site_label_3
_geom_torsion_atom_site_label_4
_geom_torsion
O6 S2 O4 S3 56.4(5)
O5 S2 O4 S3 -172.1(7)
C29 S2 O4 S3 -68.8(5)
O6A S3 O4 S2 -163.3(7)
O5A S3 O4 S2 -29.5(5)
C29 S3 O4 S2 87.9(6)
N4 Cu1 N1 C1 -136.0(2)
N2 Cu1 N1 C1 168.73(18)
N3 Cu1 N1 C1 -38.18(18)
N5 Cu1 N1 C1 92.14(17)
N4 Cu1 N1 C6 35.1(3)
N2 Cu1 N1 C6 -20.18(13)
N3 Cu1 N1 C6 132.90(13)
N5 Cu1 N1 C6 -96.78(13)
N4 Cu1 N2 C11 27.98(15)
N1 Cu1 N2 C11 -164.70(16)
N3 Cu1 N2 C11 99.2(2)
N5 Cu1 N2 C11 -53.83(15)
N4 Cu1 N2 C7 -147.78(14)
N1 Cu1 N2 C7 19.54(13)
N3 Cu1 N2 C7 -76.6(2)
N5 Cu1 N2 C7 130.41(14)
N4 Cu1 N3 C12 176.20(19)
N2 Cu1 N3 C12 102.8(2)
N1 Cu1 N3 C12 11.75(19)
N5 Cu1 N3 C12 -109.30(18)
N4 Cu1 N3 C16 10.82(13)
N2 Cu1 N3 C16 -62.6(2)
N1 Cu1 N3 C16 -153.63(13)
N5 Cu1 N3 C16 85.32(14)
N2 Cu1 N4 C20 -30.27(15)
N1 Cu1 N4 C20 -84.4(3)
N3 Cu1 N4 C20 175.05(16)
N5 Cu1 N4 C20 50.20(15)
N2 Cu1 N4 C17 146.54(14)
N1 Cu1 N4 C17 92.5(3)
N3 Cu1 N4 C17 -8.14(13)
N5 Cu1 N4 C17 -132.99(14)
N4 Cu1 N5 C21 132.02(16)
N2 Cu1 N5 C21 -135.78(16)
N1 Cu1 N5 C21 -59.56(16)
N3 Cu1 N5 C21 58.11(17)
N4 Cu1 N5 C25 -43.95(13)
N2 Cu1 N5 C25 48.25(13)
N1 Cu1 N5 C25 124.47(13)
N3 Cu1 N5 C25 -117.86(13)
C6 N1 C1 C2 -4.4(3)
Cu1 N1 C1 C2 166.20(15)
N1 C1 C2 C3 1.0(3)
C1 C2 C3 C5 2.6(3)
C2 C3 C5 C6 -2.7(3)
C1 N1 C6 C5 4.3(3)
Cu1 N1 C6 C5 -167.88(15)
C1 N1 C6 C7 -170.03(17)
Cu1 N1 C6 C7 17.8(2)
C3 C5 C6 N1 -0.7(3)
C3 C5 C6 C7 173.05(19)
C11 N2 C7 C8 -5.4(3)
Cu1 N2 C7 C8 170.44(15)
C11 N2 C7 C6 168.86(17)
Cu1 N2 C7 C6 -15.3(2)
N1 C6 C7 N2 -2.1(2)
C5 C6 C7 N2 -176.28(18)
N1 C6 C7 C8 171.99(19)
C5 C6 C7 C8 -2.2(3)
N2 C7 C8 C9 2.0(3)
C6 C7 C8 C9 -171.59(18)
C7 C8 C9 C10 2.2(3)
C8 C9 C10 C11 -3.1(3)
C7 N2 C11 C10 4.4(3)
Cu1 N2 C11 C10 -171.04(14)
C7 N2 C11 C26 -172.70(17)
Cu1 N2 C11 C26 11.8(2)
C9 C10 C11 N2 -0.2(3)
C9 C10 C11 C26 176.73(18)
C16 N3 C12 C13 0.5(3)
Cu1 N3 C12 C13 -164.22(17)
N3 C12 C13 C14 -0.4(3)
C12 C13 C14 C15 -0.4(3)
C13 C14 C15 C16 1.1(3)
C12 N3 C16 C15 0.2(3)
Cu1 N3 C16 C15 167.36(15)
C12 N3 C16 C17 -178.84(17)
Cu1 N3 C16 C17 -11.7(2)
C14 C15 C16 N3 -1.1(3)
C14 C15 C16 C17 177.94(19)
C20 N4 C17 C18 0.7(3)
Cu1 N4 C17 C18 -176.21(15)
C20 N4 C17 C16 -178.95(16)
Cu1 N4 C17 C16 4.1(2)
N3 C16 C17 N4 5.3(2)
C15 C16 C17 N4 -173.75(18)
N3 C16 C17 C18 -174.31(18)
C15 C16 C17 C18 6.6(3)
N4 C17 C18 C19 0.9(3)
C16 C17 C18 C19 -179.45(18)
C17 C18 C19 C1A -1.4(3)
C20 C1A C19 C18 0.3(3)
C17 N4 C20 C1A -1.8(3)
Cu1 N4 C20 C1A 174.81(14)
C17 N4 C20 C26 175.95(16)
Cu1 N4 C20 C26 -7.4(2)
C19 C1A C20 N4 1.3(3)
C19 C1A C20 C26 -176.30(18)
C25 N5 C21 C22 2.1(3)
Cu1 N5 C21 C22 -173.81(15)
N5 C21 C22 C23 -0.7(3)
C21 C22 C23 C24 -1.2(3)
C22 C23 C24 C25 1.5(3)
C21 N5 C25 C24 -1.7(3)
Cu1 N5 C25 C24 174.51(14)
C21 N5 C25 C26 -179.41(16)
Cu1 N5 C25 C26 -3.2(2)
C23 C24 C25 N5 -0.1(3)
C23 C24 C25 C26 177.54(17)
N4 C20 C26 C27 179.31(16)
C1A C20 C26 C27 -3.0(3)
N4 C20 C26 C11 58.6(2)
C1A C20 C26 C11 -123.6(2)
N4 C20 C26 C25 -60.1(2)
C1A C20 C26 C25 117.6(2)
N2 C11 C26 C27 177.79(16)
C10 C11 C26 C27 0.8(3)
N2 C11 C26 C20 -61.0(2)
C10 C11 C26 C20 122.0(2)
N2 C11 C26 C25 56.2(2)
C10 C11 C26 C25 -120.8(2)
N5 C25 C26 C27 -177.57(16)
C24 C25 C26 C27 4.7(2)
N5 C25 C26 C20 62.5(2)
C24 C25 C26 C20 -115.24(19)
N5 C25 C26 C11 -57.1(2)
C24 C25 C26 C11 125.17(18)
O1 S1 C28 F2 68.69(17)
O3 S1 C28 F2 -51.51(18)
O2 S1 C28 F2 -170.90(15)
O1 S1 C28 F1 -51.41(17)
O3 S1 C28 F1 -171.61(15)
O2 S1 C28 F1 69.01(17)
O1 S1 C28 F3 -171.58(15)
O3 S1 C28 F3 68.22(17)
O2 S1 C28 F3 -51.17(17)
O6A S3 C29 F5 -127.7(5)
O4 S3 C29 F5 -16.3(6)
O5A S3 C29 F5 114.0(6)
O6A S3 C29 F4 81.4(3)
O4 S3 C29 F4 -167.3(2)
O5A S3 C29 F4 -37.0(3)
O6A S3 C29 F6A -57.3(3)
O4 S3 C29 F6A 54.1(3)
O5A S3 C29 F6A -175.6(3)
O6A S3 C29 F6 -11.4(4)
O4 S3 C29 F6 99.9(3)
O5A S3 C29 F6 -129.8(4)
O6A S3 C29 F5A -173.1(3)
O4 S3 C29 F5A -61.8(3)
O5A S3 C29 F5A 68.5(3)
O6A S3 C29 S2 179.3(7)
O4 S3 C29 S2 -69.4(5)
O5A S3 C29 S2 60.9(5)
O4 S2 C29 F5 -50.3(5)
O6 S2 C29 F5 173.2(5)
O5 S2 C29 F5 56.0(5)
O4 S2 C29 F4 172.9(2)
O6 S2 C29 F4 36.5(4)
O5 S2 C29 F4 -80.7(3)
O4 S2 C29 F6A 19.3(4)
O6 S2 C29 F6A -117.1(4)
O5 S2 C29 F6A 125.7(3)
O4 S2 C29 F6 72.4(4)
O6 S2 C29 F6 -64.0(5)
O5 S2 C29 F6 178.8(4)
O4 S2 C29 F5A -89.3(2)
O6 S2 C29 F5A 134.2(3)
O5 S2 C29 F5A 17.1(3)
O4 S2 C29 S3 83.5(5)
O6 S2 C29 S3 -52.9(6)
O5 S2 C29 S3 -170.1(7)
